data_7123064
loop_
_publ_author_name
'Diaz, Carlos'
'Ebrahimi, Tannaz'
'Mehrkhodavandi, Parisa'

_publ_section_title
;
 Cationic indium complexes for the copolymerization of functionalized
 epoxides with cyclic ethers and lactide
;
_journal_name_full 'Chemical Communications'
_journal_paper_doi 10.1039/C8CC08858F
_journal_year 2019
_chemical_formula_moiety 'F6 Sb, C44 H68 In N2 O4'
_chemical_formula_sum 'C44 H68 F6 In N2 O4 Sb'
_chemical_formula_weight 1039.57
_space_group_crystal_system monoclinic
_space_group_IT_number 15
_space_group_name_Hall '-C 2yc'
_space_group_name_H-M_alt 'C 1 2/c 1'
_symmetry_space_group_name_Hall '-C 2yc'
_symmetry_space_group_name_H-M 'C 1 2/c 1'
_atom_sites_solution_hydrogens geom
_atom_sites_solution_primary dual
_audit_creation_date 2018-10-31
_audit_creation_method
;
Olex2 1.2
(compiled 2018.05.29 svn.r3508 for OlexSys, GUI svn.r5506)
;
_audit_update_record
;
2018-11-05 deposited with the CCDC.    2019-02-21 downloaded from the CCDC.
;
_cell_angle_alpha 90
_cell_angle_beta 102.098(6)
_cell_angle_gamma 90
_cell_formula_units_Z 8
_cell_length_a 27.115(3)
_cell_length_b 10.3591(9)
_cell_length_c 41.932(4)
_cell_measurement_reflns_used 9937
_cell_measurement_temperature 100(2)
_cell_measurement_theta_max 20.53
_cell_measurement_theta_min 2.67
_cell_volume 11517(2)
_computing_cell_refinement 'SAINT V8.38A (?, 2016)'
_computing_data_reduction 'SAINT V8.38A (?, 2016)'
_computing_molecular_graphics 'Olex2 (Dolomanov et al., 2009)'
_computing_publication_material 'Olex2 (Dolomanov et al., 2009)'
_computing_structure_refinement 'XL (Sheldrick, 2008)'
_computing_structure_solution 'XT (Sheldrick, 2015)'
_diffrn_ambient_temperature 100(2)
_diffrn_detector 'Bruker APEX2 area detector'
_diffrn_detector_area_resol_mean 7.9
_diffrn_detector_type 'CCD area detector'
_diffrn_measured_fraction_theta_full 0.999
_diffrn_measured_fraction_theta_max 0.999
_diffrn_measurement_device 'Bruker-Nonius Kappa diffractometer'
_diffrn_measurement_device_type 'Bruker APEX II area detector'
_diffrn_measurement_method '\f and \w scans'
_diffrn_radiation_monochromator 'mirror optics'
_diffrn_radiation_probe x-ray
_diffrn_radiation_type MoK\a
_diffrn_radiation_wavelength 0.71073
_diffrn_reflns_av_R_equivalents 0.0503
_diffrn_reflns_av_unetI/netI 0.0354
_diffrn_reflns_Laue_measured_fraction_full 0.999
_diffrn_reflns_Laue_measured_fraction_max 0.999
_diffrn_reflns_limit_h_max 29
_diffrn_reflns_limit_h_min -29
_diffrn_reflns_limit_k_max 9
_diffrn_reflns_limit_k_min -11
_diffrn_reflns_limit_l_max 44
_diffrn_reflns_limit_l_min -45
_diffrn_reflns_number 60629
_diffrn_reflns_point_group_measured_fraction_full 0.999
_diffrn_reflns_point_group_measured_fraction_max 0.999
_diffrn_reflns_theta_full 22.478
_diffrn_reflns_theta_max 22.478
_diffrn_reflns_theta_min 1.645
_diffrn_source 'sealed X-ray tube'
_diffrn_source_type 'Incoatec I\ms'
_diffrn_standards_number 0
_exptl_absorpt_coefficient_mu 0.922
_exptl_absorpt_correction_T_max 0.973
_exptl_absorpt_correction_T_min 0.870
_exptl_absorpt_correction_type multi-scan
_exptl_absorpt_process_details
'SADABS-2016/2 (Bruker,2016/2) was used for absorption correction. wR2(int) was 0.1736 before and 0.0532 after correction. The Ratio of minimum to maximum transmission is 0.8941. The \l/2 correction factor is Not present.'
_exptl_crystal_colour colourless
_exptl_crystal_colour_primary colourless
_exptl_crystal_density_diffrn 1.199
_exptl_crystal_description needle
_exptl_crystal_F_000 4256
_exptl_crystal_size_max 0.5
_exptl_crystal_size_mid 0.05
_exptl_crystal_size_min 0.03
_refine_diff_density_max 0.821
_refine_diff_density_min -0.575
_refine_diff_density_rms 0.069
_refine_ls_extinction_method none
_refine_ls_goodness_of_fit_ref 1.031
_refine_ls_hydrogen_treatment constr
_refine_ls_matrix_type full
_refine_ls_number_parameters 643
_refine_ls_number_reflns 7517
_refine_ls_number_restraints 1285
_refine_ls_restrained_S_all 0.973
_refine_ls_R_factor_all 0.0869
_refine_ls_R_factor_gt 0.0621
_refine_ls_shift/su_max 0.001
_refine_ls_shift/su_mean 0.000
_refine_ls_structure_factor_coef Fsqd
_refine_ls_weighting_details 'w=1/[\s^2^(Fo^2^)+(0.0851P)^2^+38.0158P] where P=(Fo^2^+2Fc^2^)/3'
_refine_ls_weighting_scheme calc
_refine_ls_wR_factor_gt 0.1646
_refine_ls_wR_factor_ref 0.1796
_reflns_Friedel_coverage 0.000
_reflns_number_gt 5277
_reflns_number_total 7517
_reflns_threshold_expression 'I > 2\s(I)'
_cod_data_source_file c8cc08858f2.cif
_cod_data_source_block pm193mc_sq_sq_sq
_cod_database_code 7123064
_shelx_shelxl_version_number 2017/1
_shelx_space_group_comment
;
The symmetry employed for this shelxl refinement is uniquely defined
by the following loop, which should always be used as a source of
symmetry information in preference to the above space-group names.
They are only intended as comments.
;
_shelx_estimated_absorpt_t_max 0.973
_shelx_estimated_absorpt_t_min 0.656
_olex2_refinement_description
;
1. Fixed Uiso
 At 1.2 times of:
  All C(H) groups, All C(H,H) groups
 At 1.5 times of:
  All C(H,H,H) groups
2. Restrained distances
 C13-C12 \\sim C14-C12 \\sim C11-C12 \\sim C11A-C12 \\sim C13A-C12 \\sim
C14A-C12
 with sigma of 0.02
 C14A-C11A \\sim C11A-C13A \\sim C13A-C14A
 with sigma of 0.01
 C42A-C41A \\sim C42-C41 \\sim C43-C42A \\sim C43A-C42 \\sim C44-C43A \\sim
C44A-C43
 with sigma of 0.01
 O3-C44A \\sim O3-C44 \\sim O3-C41A \\sim O3-C41
 with sigma of 0.01
 C36-C34 \\sim C35-C34 \\sim C34-C33 \\sim C36A-C34A \\sim C35A-C34A \\sim
C34A-C33A
 with sigma of 0.01
 C27-C34 \\sim C27-C34A
 with sigma of 0.01
 Sb1-F4 \\sim Sb1-F6 \\sim Sb1-F5 \\sim Sb1-F1 \\sim Sb1-F3 \\sim Sb1-F2
 with sigma of 0.01
3. Uiso/Uaniso restraints and constraints
All non-hydrogen atoms have similar U: within 2A with sigma of 0.04 and sigma
for terminal atoms of 0.08
4. Rigid body (RIGU) restrains
 All non-hydrogen atoms
 with sigma for 1-2 distances of 0.004 and sigma for 1-3 distances of 0.004
5. Others
 Sof(C11A)=Sof(H11D)=Sof(H11E)=Sof(H11F)=Sof(C13A)=Sof(H13D)=Sof(H13E)=
 Sof(H13F)=Sof(C14A)=Sof(H14D)=Sof(H14E)=Sof(H14F)=1-FVAR(1)
 Sof(C11)=Sof(H11A)=Sof(H11B)=Sof(H11C)=Sof(C13)=Sof(H13A)=Sof(H13B)=Sof(H13C)=
 Sof(C14)=Sof(H14A)=Sof(H14B)=Sof(H14C)=FVAR(1)
 Sof(C42A)=Sof(H42C)=Sof(H42D)=Sof(C43)=Sof(H43C)=Sof(H43D)=1-FVAR(2)
 Sof(C42)=Sof(H42A)=Sof(H42B)=Sof(C43A)=Sof(H43A)=Sof(H43B)=FVAR(2)
 Sof(C33A)=Sof(H33D)=Sof(H33E)=Sof(H33F)=Sof(C34A)=Sof(C35A)=Sof(H35D)=
 Sof(H35E)=Sof(H35F)=Sof(C36A)=Sof(H36D)=Sof(H36E)=Sof(H36F)=1-FVAR(3)
 Sof(C33)=Sof(H33A)=Sof(H33B)=Sof(H33C)=Sof(C34)=Sof(C35)=Sof(H35A)=Sof(H35B)=
 Sof(H35C)=Sof(C36)=Sof(H36A)=Sof(H36B)=Sof(H36C)=FVAR(3)
 Fixed Sof: C41(0.5) H41A(0.5) H41B(0.5) C44(0.5) H44A(0.5) H44B(0.5)
 C41A(0.5) H41C(0.5) H41D(0.5) C44A(0.5) H44C(0.5) H44D(0.5)
6.a Ternary CH refined with riding coordinates:
 C15(H15), C20(H20)
6.b Secondary CH2 refined with riding coordinates:
 C16(H16A,H16B), C17(H17A,H17B), C18(H18A,H18B), C19(H19A,H19B), C37(H37A,
 H37B), C38(H38A,H38B), C39(H39A,H39B), C40(H40A,H40B), C41(H41A,H41B),
 C42(H42A,H42B), C43A(H43A,H43B), C44(H44A,H44B), C41A(H41C,H41D), C42A(H42C,
 H42D), C43(H43C,H43D), C44A(H44C,H44D)
6.c Aromatic/amide H refined with riding coordinates:
 C6(H6), C8(H8), C21(H21), C22(H22), C24(H24), C26(H26)
6.d Idealised Me refined as rotating group:
 C1(H1A,H1B,H1C), C3(H3A,H3B,H3C), C4(H4A,H4B,H4C), C11(H11A,H11B,H11C),
 C13(H13A,H13B,H13C), C14(H14A,H14B,H14C), C29(H29A,H29B,H29C), C31(H31A,H31B,
 H31C), C32(H32A,H32B,H32C), C33(H33A,H33B,H33C), C35(H35A,H35B,H35C), C36(H36A,
 H36B,H36C), C11A(H11D,H11E,H11F), C13A(H13D,H13E,H13F), C14A(H14D,H14E,H14F),
 C33A(H33D,H33E,H33F), C35A(H35D,H35E,H35F), C36A(H36D,H36E,H36F)
;
_platon_squeeze_void_probe_radius 1.20
_olex2_diffrn_ambient_temperature_device Kryoflex
_olex2_submission_original_sample_id CD-1-154-11
_olex2_submission_special_instructions 'No special instructions were received'

loop_
_space_group_symop_operation_xyz
'x, y, z'
'-x, y, -z+1/2'
'x+1/2, y+1/2, z'
'-x+1/2, y+1/2, -z+1/2'
'-x, -y, -z'
'x, -y, z-1/2'
'-x+1/2, -y+1/2, -z'
'x+1/2, -y+1/2, z-1/2'

loop_
_atom_site_label
_atom_site_type_symbol
_atom_site_fract_x
_atom_site_fract_y
_atom_site_fract_z
_atom_site_U_iso_or_equiv
_atom_site_adp_type
_atom_site_occupancy
_atom_site_site_symmetry_order
_atom_site_calc_flag
_atom_site_refinement_flags_posn
_atom_site_refinement_flags_adp
_atom_site_refinement_flags_occupancy
_atom_site_disorder_assembly
_atom_site_disorder_group
Sb1 Sb 0.20925(3) 1.06594(8) 0.56795(2) 0.1359(3) Uani 1 1 d D U . A 1
F1 F 0.1874(5) 1.2080(8) 0.5851(2) 0.304(6) Uani 1 1 d D U . . .
F2 F 0.2450(5) 1.0152(12) 0.60750(18) 0.306(5) Uani 1 1 d D U . . .
F3 F 0.2635(3) 1.1566(8) 0.5605(2) 0.228(3) Uani 1 1 d D U . . .
F4 F 0.2384(3) 0.9283(6) 0.5517(2) 0.217(3) Uani 1 1 d D U . . .
F5 F 0.1794(3) 1.1233(10) 0.52806(15) 0.252(4) Uani 1 1 d D U . . .
F6 F 0.1621(4) 0.9557(9) 0.5769(4) 0.321(6) Uani 1 1 d D U . . .
In1 In 0.35089(2) 0.58416(5) 0.61627(2) 0.0831(2) Uani 1 1 d . U . . .
O1 O 0.42090(16) 0.5162(6) 0.61443(12) 0.1045(16) Uani 1 1 d . U . . .
O2 O 0.35905(16) 0.6765(5) 0.66019(11) 0.0926(14) Uani 1 1 d . U . . .
O3 O 0.3355(2) 0.3961(6) 0.64106(14) 0.1100(16) Uani 1 1 d D U . . .
O4 O 0.3714(2) 0.7709(6) 0.59303(14) 0.1081(16) Uani 1 1 d . U . . .
N1 N 0.32309(19) 0.4927(6) 0.56930(13) 0.0861(16) Uani 1 1 d . U . . .
N2 N 0.27224(18) 0.6452(6) 0.60512(14) 0.0826(15) Uani 1 1 d . U . . .
C1 C 0.4048(3) 0.8359(11) 0.7579(2) 0.149(4) Uani 1 1 d . U . . .
H1A H 0.399811 0.929450 0.755990 0.224 Uiso 1 1 calc GR . . . .
H1B H 0.439361 0.817620 0.769593 0.224 Uiso 1 1 calc GR . . . .
H1C H 0.380925 0.799081 0.770065 0.224 Uiso 1 1 calc GR . . . .
C2 C 0.3957(3) 0.7743(9) 0.7231(2) 0.105(2) Uani 1 1 d . U . . .
C3 C 0.4311(3) 0.8423(10) 0.7046(2) 0.131(3) Uani 1 1 d . U . . .
H3A H 0.426493 0.806166 0.682580 0.196 Uiso 1 1 calc GR . . . .
H3B H 0.466125 0.829553 0.716151 0.196 Uiso 1 1 calc GR . . . .
H3C H 0.423423 0.934820 0.703202 0.196 Uiso 1 1 calc GR . . . .
C4 C 0.4113(3) 0.6340(10) 0.7283(2) 0.125(3) Uani 1 1 d . U . . .
H4A H 0.387243 0.588542 0.738802 0.187 Uiso 1 1 calc GR . . . .
H4B H 0.445087 0.629137 0.742359 0.187 Uiso 1 1 calc GR . . . .
H4C H 0.411722 0.593753 0.707258 0.187 Uiso 1 1 calc GR . . . .
C5 C 0.3414(3) 0.7888(7) 0.70499(17) 0.0848(18) Uani 1 1 d . U . . .
C6 C 0.3063(3) 0.8520(8) 0.71898(18) 0.091(2) Uani 1 1 d . U . . .
H6 H 0.317114 0.884562 0.740486 0.109 Uiso 1 1 calc R . . . .
C7 C 0.2562(3) 0.8709(7) 0.70361(18) 0.0877(19) Uani 1 1 d . U . . .
C8 C 0.2418(3) 0.8226(7) 0.67267(17) 0.0854(19) Uani 1 1 d . U . . .
H8 H 0.207989 0.835461 0.661305 0.102 Uiso 1 1 calc R . . . .
C9 C 0.2746(2) 0.7552(7) 0.65710(16) 0.0807(18) Uani 1 1 d . U . . .
C10 C 0.3251(3) 0.7377(7) 0.67360(16) 0.0798(18) Uani 1 1 d . U . . .
C11 C 0.2416(5) 0.9778(17) 0.7556(3) 0.136(5) Uani 0.807(15) 1 d D U P B 1
H11A H 0.246737 0.899322 0.768962 0.204 Uiso 0.807(15) 1 calc GR . P B 1
H11B H 0.218864 1.036266 0.763994 0.204 Uiso 0.807(15) 1 calc GR . P B 1
H11C H 0.274117 1.020678 0.756610 0.204 Uiso 0.807(15) 1 calc GR . P B 1
C12 C 0.2183(3) 0.9421(8) 0.72010(19) 0.105(2) Uani 1 1 d D U . . .
C13 C 0.2005(6) 1.0651(12) 0.7008(3) 0.139(5) Uani 0.807(15) 1 d D U P B 1
H13A H 0.229848 1.116779 0.698557 0.208 Uiso 0.807(15) 1 calc GR . P B 1
H13B H 0.179176 1.115403 0.712424 0.208 Uiso 0.807(15) 1 calc GR . P B 1
H13C H 0.181101 1.041861 0.679144 0.208 Uiso 0.807(15) 1 calc GR . P B 1
C14 C 0.1724(5) 0.8546(14) 0.7203(4) 0.137(5) Uani 0.807(15) 1 d D U P B 1
H14A H 0.155161 0.835834 0.697818 0.206 Uiso 0.807(15) 1 calc GR . P B 1
H14B H 0.149048 0.898546 0.731654 0.206 Uiso 0.807(15) 1 calc GR . P B 1
H14C H 0.183752 0.773632 0.731586 0.206 Uiso 0.807(15) 1 calc GR . P B 1
C15 C 0.2477(3) 0.6125(9) 0.57156(19) 0.108(3) Uani 1 1 d . U . . .
H15 H 0.259005 0.682316 0.558249 0.129 Uiso 1 1 calc R . . . .
C16 C 0.1911(2) 0.6221(10) 0.56316(18) 0.108(3) Uani 1 1 d . U . . .
H16A H 0.180945 0.711009 0.567580 0.130 Uiso 1 1 calc R . . . .
H16B H 0.176765 0.562544 0.577272 0.130 Uiso 1 1 calc R . . . .
C17 C 0.1699(3) 0.5893(12) 0.5279(2) 0.153(4) Uani 1 1 d . U . . .
H17A H 0.132757 0.583483 0.524527 0.184 Uiso 1 1 calc R . . . .
H17B H 0.177855 0.660740 0.514070 0.184 Uiso 1 1 calc R . . . .
C18 C 0.1883(3) 0.4733(11) 0.5173(2) 0.133(3) Uani 1 1 d . U . . .
H18A H 0.175796 0.465286 0.493477 0.160 Uiso 1 1 calc R . . . .
H18B H 0.174338 0.400218 0.527818 0.160 Uiso 1 1 calc R . . . .
C19 C 0.2455(2) 0.4625(8) 0.52480(18) 0.095(2) Uani 1 1 d . U . . .
H19A H 0.255418 0.373222 0.520573 0.114 Uiso 1 1 calc R . . . .
H19B H 0.259558 0.521362 0.510371 0.114 Uiso 1 1 calc R . . . .
C20 C 0.2663(2) 0.4968(10) 0.55966(19) 0.106(3) Uani 1 1 d . U . . .
H20 H 0.254709 0.425892 0.572486 0.127 Uiso 1 1 calc R . . . .
C21 C 0.2520(2) 0.7124(7) 0.62442(17) 0.086(2) Uani 1 1 d . U . . .
H21 H 0.217974 0.737458 0.616391 0.103 Uiso 1 1 calc R . . . .
C22 C 0.3509(3) 0.4321(8) 0.55327(19) 0.091(2) Uani 1 1 d . U . . .
H22 H 0.334012 0.391215 0.533745 0.109 Uiso 1 1 calc R . . . .
C23 C 0.4050(2) 0.4182(7) 0.56131(19) 0.0842(19) Uani 1 1 d . U . . .
C24 C 0.4249(3) 0.3550(7) 0.53723(19) 0.090(2) Uani 1 1 d . U . . .
H24 H 0.402563 0.324757 0.518151 0.108 Uiso 1 1 calc R . . . .
C25 C 0.4764(3) 0.3353(8) 0.5405(2) 0.091(2) Uani 1 1 d . U . . .
C26 C 0.5062(3) 0.3823(8) 0.5691(2) 0.100(2) Uani 1 1 d . U . . .
H26 H 0.541447 0.368253 0.571986 0.120 Uiso 1 1 calc R . . . .
C27 C 0.4899(3) 0.4484(8) 0.5943(2) 0.096(2) Uani 1 1 d D U . . .
C28 C 0.4368(2) 0.4632(8) 0.59056(19) 0.088(2) Uani 1 1 d . U . . .
C29 C 0.4613(4) 0.2300(12) 0.4848(3) 0.163(4) Uani 1 1 d . U . . .
H29A H 0.444695 0.309419 0.475446 0.244 Uiso 1 1 calc GR . . . .
H29B H 0.436070 0.170252 0.489923 0.244 Uiso 1 1 calc GR . . . .
H29C H 0.478642 0.189663 0.469065 0.244 Uiso 1 1 calc GR . . . .
C30 C 0.4988(3) 0.2615(9) 0.5152(2) 0.110(2) Uani 1 1 d . U . . .
C31 C 0.5429(4) 0.3404(10) 0.5071(3) 0.146(4) Uani 1 1 d . U . . .
H31A H 0.530948 0.426760 0.499681 0.219 Uiso 1 1 calc GR . . . .
H31B H 0.555909 0.296683 0.489841 0.219 Uiso 1 1 calc GR . . . .
H31C H 0.569836 0.347754 0.526654 0.219 Uiso 1 1 calc GR . . . .
C32 C 0.5224(4) 0.1362(9) 0.5314(3) 0.134(3) Uani 1 1 d . U . . .
H32A H 0.551113 0.157662 0.549075 0.201 Uiso 1 1 calc GR . . . .
H32B H 0.534001 0.082669 0.515192 0.201 Uiso 1 1 calc GR . . . .
H32C H 0.497160 0.088616 0.540395 0.201 Uiso 1 1 calc GR . . . .
C33 C 0.5808(17) 0.400(8) 0.6253(16) 0.140(15) Uani 0.25(4) 1 d D U P C 1
H33A H 0.582900 0.312748 0.634293 0.210 Uiso 0.25(4) 1 calc GR . P C 1
H33B H 0.607898 0.453356 0.637993 0.210 Uiso 0.25(4) 1 calc GR . P C 1
H33C H 0.584417 0.397011 0.602525 0.210 Uiso 0.25(4) 1 calc GR . P C 1
C34 C 0.5292(12) 0.460(5) 0.6269(6) 0.120(8) Uani 0.25(4) 1 d D U P C 1
C35 C 0.5064(19) 0.374(8) 0.6501(12) 0.131(13) Uani 0.25(4) 1 d D U P C 1
H35A H 0.470102 0.389665 0.646679 0.196 Uiso 0.25(4) 1 calc GR . P C 1
H35B H 0.522492 0.393275 0.672712 0.196 Uiso 0.25(4) 1 calc GR . P C 1
H35C H 0.512249 0.282678 0.645477 0.196 Uiso 0.25(4) 1 calc GR . P C 1
C36 C 0.532(2) 0.609(5) 0.628(2) 0.139(13) Uani 0.25(4) 1 d D U P C 1
H36A H 0.549571 0.638770 0.610641 0.209 Uiso 0.25(4) 1 calc GR . P C 1
H36B H 0.550853 0.637658 0.648970 0.209 Uiso 0.25(4) 1 calc GR . P C 1
H36C H 0.498018 0.644990 0.623445 0.209 Uiso 0.25(4) 1 calc GR . P C 1
C37 C 0.3700(5) 0.8930(10) 0.6061(3) 0.150(4) Uani 1 1 d . U . . .
H37A H 0.391689 0.896145 0.628219 0.180 Uiso 1 1 calc R . . . .
H37B H 0.335075 0.914570 0.607764 0.180 Uiso 1 1 calc R . . . .
C38 C 0.3883(5) 0.9874(12) 0.5845(3) 0.175(4) Uani 1 1 d . U . . .
H38A H 0.359762 1.035826 0.571197 0.210 Uiso 1 1 calc R . . . .
H38B H 0.412150 1.049422 0.597464 0.210 Uiso 1 1 calc R . . . .
C39 C 0.4136(5) 0.9081(11) 0.5637(3) 0.158(4) Uani 1 1 d . U . . .
H39A H 0.450413 0.904792 0.572581 0.189 Uiso 1 1 calc R . . . .
H39B H 0.407581 0.943113 0.541237 0.189 Uiso 1 1 calc R . . . .
C40 C 0.3906(5) 0.7771(11) 0.5640(3) 0.155(4) Uani 1 1 d . U . . .
H40A H 0.363103 0.765133 0.544580 0.186 Uiso 1 1 calc R . . . .
H40B H 0.416298 0.709181 0.564023 0.186 Uiso 1 1 calc R . . . .
C41 C 0.2999(9) 0.388(3) 0.6611(6) 0.149(7) Uani 0.5 1 d D U P D 1
H41A H 0.266270 0.418310 0.649574 0.179 Uiso 0.5 1 calc R . P D 1
H41B H 0.310719 0.438157 0.681440 0.179 Uiso 0.5 1 calc R . P D 1
C42 C 0.2994(16) 0.248(3) 0.6680(10) 0.171(8) Uani 0.43(3) 1 d D U P D 1
H42A H 0.272550 0.204711 0.651783 0.205 Uiso 0.43(3) 1 calc R . P D 1
H42B H 0.292524 0.232914 0.689963 0.205 Uiso 0.43(3) 1 calc R . P D 1
C43A C 0.3493(15) 0.194(5) 0.6661(10) 0.172(8) Uani 0.43(3) 1 d D U P D 1
H43A H 0.347192 0.101240 0.659853 0.206 Uiso 0.43(3) 1 calc R . P D 1
H43B H 0.374353 0.204805 0.686804 0.206 Uiso 0.43(3) 1 calc R . P D 1
C44 C 0.3603(15) 0.277(2) 0.6398(7) 0.149(8) Uani 0.5 1 d D U P D 1
H44A H 0.397152 0.291039 0.642844 0.179 Uiso 0.5 1 calc R . P D 1
H44B H 0.348181 0.235582 0.618297 0.179 Uiso 0.5 1 calc R . P D 1
C11A C 0.2419(17) 1.064(3) 0.7385(12) 0.118(13) Uani 0.193(15) 1 d D U P B 2
H11D H 0.221457 1.091254 0.754032 0.177 Uiso 0.193(15) 1 calc GR . P B 2
H11E H 0.242859 1.133779 0.722829 0.177 Uiso 0.193(15) 1 calc GR . P B 2
H11F H 0.276234 1.044659 0.750297 0.177 Uiso 0.193(15) 1 calc GR . P B 2
C13A C 0.1690(12) 0.981(5) 0.6967(9) 0.123(14) Uani 0.193(15) 1 d D U P B 2
H13D H 0.145301 0.908210 0.694046 0.185 Uiso 0.193(15) 1 calc GR . P B 2
H13E H 0.176097 1.003887 0.675444 0.185 Uiso 0.193(15) 1 calc GR . P B 2
H13F H 0.154071 1.055112 0.705662 0.185 Uiso 0.193(15) 1 calc GR . P B 2
C14A C 0.2051(19) 0.847(3) 0.7457(10) 0.114(12) Uani 0.193(15) 1 d D U P B 2
H14D H 0.175231 0.878123 0.753011 0.171 Uiso 0.193(15) 1 calc GR . P B 2
H14E H 0.233605 0.841348 0.764346 0.171 Uiso 0.193(15) 1 calc GR . P B 2
H14F H 0.198199 0.761416 0.735768 0.171 Uiso 0.193(15) 1 calc GR . P B 2
C33A C 0.5804(5) 0.493(4) 0.6224(5) 0.160(9) Uani 0.75(4) 1 d D U P C 2
H33D H 0.586196 0.402690 0.617460 0.239 Uiso 0.75(4) 1 calc GR . P C 2
H33E H 0.602222 0.516784 0.643283 0.239 Uiso 0.75(4) 1 calc GR . P C 2
H33F H 0.588130 0.548390 0.605094 0.239 Uiso 0.75(4) 1 calc GR . P C 2
C34A C 0.5245(5) 0.512(2) 0.6245(3) 0.124(5) Uani 0.75(4) 1 d D U P C 2
C35A C 0.5192(8) 0.449(3) 0.6567(4) 0.141(7) Uani 0.75(4) 1 d D U P C 2
H35D H 0.483439 0.431805 0.656253 0.211 Uiso 0.75(4) 1 calc GR . P C 2
H35E H 0.532707 0.506757 0.674899 0.211 Uiso 0.75(4) 1 calc GR . P C 2
H35F H 0.537880 0.367093 0.659619 0.211 Uiso 0.75(4) 1 calc GR . P C 2
C36A C 0.5153(9) 0.659(2) 0.6261(7) 0.156(7) Uani 0.75(4) 1 d D U P C 2
H36D H 0.515582 0.697974 0.604907 0.234 Uiso 0.75(4) 1 calc GR . P C 2
H36E H 0.541952 0.697653 0.642810 0.234 Uiso 0.75(4) 1 calc GR . P C 2
H36F H 0.482479 0.674138 0.631786 0.234 Uiso 0.75(4) 1 calc GR . P C 2
C41A C 0.3240(11) 0.384(3) 0.6723(4) 0.155(7) Uani 0.5 1 d D U P D 2
H41C H 0.288526 0.409492 0.671156 0.185 Uiso 0.5 1 calc R . P D 2
H41D H 0.345850 0.443060 0.687691 0.185 Uiso 0.5 1 calc R . P D 2
C42A C 0.3317(15) 0.250(2) 0.6846(6) 0.166(7) Uani 0.57(3) 1 d D U P D 2
H42C H 0.300974 0.215470 0.690703 0.200 Uiso 0.57(3) 1 calc R . P D 2
H42D H 0.360345 0.244351 0.703541 0.200 Uiso 0.57(3) 1 calc R . P D 2
C43 C 0.3429(14) 0.182(3) 0.6558(6) 0.167(7) Uani 0.57(3) 1 d D U P D 2
H43C H 0.315873 0.118492 0.647729 0.201 Uiso 0.57(3) 1 calc R . P D 2
H43D H 0.375081 0.134316 0.662314 0.201 Uiso 0.57(3) 1 calc R . P D 2
C44A C 0.3466(16) 0.274(2) 0.6294(7) 0.149(7) Uani 0.5 1 d D U P D 2
H44C H 0.380978 0.273194 0.624805 0.178 Uiso 0.5 1 calc R . P D 2
H44D H 0.322088 0.251775 0.609113 0.178 Uiso 0.5 1 calc R . P D 2

loop_
_atom_site_aniso_label
_atom_site_aniso_U_11
_atom_site_aniso_U_22
_atom_site_aniso_U_33
_atom_site_aniso_U_23
_atom_site_aniso_U_13
_atom_site_aniso_U_12
Sb1 0.1394(6) 0.1519(7) 0.1233(6) -0.0007(5) 0.0433(5) 0.0016(5)
F1 0.500(16) 0.245(8) 0.224(8) -0.001(7) 0.205(10) 0.098(10)
F2 0.422(15) 0.306(11) 0.166(7) 0.074(7) 0.006(8) -0.001(11)
F3 0.184(6) 0.191(7) 0.306(10) 0.065(7) 0.044(6) -0.025(5)
F4 0.242(8) 0.164(6) 0.287(9) 0.001(5) 0.149(7) 0.039(5)
F5 0.221(8) 0.354(11) 0.155(6) -0.022(6) -0.017(5) 0.128(8)
F6 0.241(9) 0.296(11) 0.501(17) -0.049(11) 0.247(10) -0.042(8)
In1 0.0529(3) 0.1156(5) 0.0810(4) 0.0001(3) 0.0147(2) 0.0026(3)
O1 0.054(3) 0.160(5) 0.097(4) -0.014(3) 0.012(2) 0.014(3)
O2 0.059(3) 0.134(4) 0.082(3) -0.008(3) 0.009(2) -0.002(3)
O3 0.111(4) 0.114(4) 0.110(4) 0.013(3) 0.035(3) 0.005(3)
O4 0.103(4) 0.116(4) 0.114(4) 0.007(3) 0.044(3) -0.013(3)
N1 0.050(3) 0.129(5) 0.079(4) -0.012(3) 0.013(3) 0.006(3)
N2 0.048(3) 0.115(4) 0.084(4) -0.009(3) 0.013(3) 0.007(3)
C1 0.097(6) 0.212(10) 0.122(6) -0.050(7) -0.015(5) -0.012(7)
C2 0.071(4) 0.137(6) 0.100(5) -0.013(5) 0.001(4) -0.017(4)
C3 0.077(5) 0.167(8) 0.139(7) -0.002(6) 0.004(5) -0.033(6)
C4 0.093(6) 0.160(7) 0.112(7) 0.015(6) -0.001(5) 0.016(5)
C5 0.070(4) 0.098(5) 0.081(4) 0.000(4) 0.007(3) -0.011(3)
C6 0.082(4) 0.104(5) 0.083(5) -0.013(4) 0.008(4) -0.012(4)
C7 0.084(4) 0.100(5) 0.078(4) -0.008(4) 0.014(3) -0.004(4)
C8 0.069(4) 0.107(5) 0.079(4) -0.004(4) 0.013(3) 0.007(4)
C9 0.063(4) 0.106(5) 0.074(4) -0.001(4) 0.015(3) 0.002(4)
C10 0.068(4) 0.095(5) 0.075(4) 0.002(4) 0.013(3) -0.001(4)
C11 0.134(10) 0.175(13) 0.098(7) -0.036(8) 0.022(7) 0.025(10)
C12 0.107(5) 0.120(6) 0.091(5) -0.020(4) 0.025(4) 0.010(4)
C13 0.141(12) 0.138(10) 0.141(10) -0.002(8) 0.037(9) 0.029(8)
C14 0.109(9) 0.166(11) 0.154(13) -0.037(9) 0.068(9) -0.006(8)
C15 0.059(4) 0.168(7) 0.091(5) -0.030(5) 0.003(4) 0.016(4)
C16 0.049(3) 0.190(8) 0.082(5) -0.030(5) 0.003(3) 0.025(4)
C17 0.074(5) 0.246(11) 0.121(6) -0.075(7) -0.023(5) 0.051(6)
C18 0.066(4) 0.199(9) 0.122(7) -0.059(7) -0.006(4) 0.014(5)
C19 0.060(4) 0.133(6) 0.089(5) -0.023(4) 0.008(3) 0.015(4)
C20 0.050(3) 0.166(7) 0.097(5) -0.033(5) 0.005(3) 0.011(4)
C21 0.058(4) 0.115(6) 0.083(4) -0.010(4) 0.013(3) 0.009(4)
C22 0.063(4) 0.124(6) 0.088(5) -0.004(4) 0.020(3) 0.008(4)
C23 0.061(3) 0.099(5) 0.095(5) 0.007(4) 0.022(3) 0.010(4)
C24 0.070(4) 0.099(5) 0.104(5) 0.011(4) 0.027(4) 0.010(4)
C25 0.067(4) 0.099(5) 0.116(5) 0.023(4) 0.040(4) 0.016(4)
C26 0.064(4) 0.122(6) 0.120(5) 0.031(4) 0.033(4) 0.015(4)
C27 0.054(3) 0.136(6) 0.101(5) 0.024(4) 0.022(3) 0.006(4)
C28 0.052(3) 0.124(6) 0.091(5) 0.017(4) 0.021(3) 0.008(4)
C29 0.121(7) 0.226(12) 0.146(8) -0.038(8) 0.039(6) 0.055(7)
C30 0.088(5) 0.112(6) 0.144(6) 0.017(5) 0.056(4) 0.024(4)
C31 0.144(7) 0.130(7) 0.203(10) 0.022(7) 0.123(7) 0.020(6)
C32 0.114(7) 0.113(6) 0.192(10) 0.021(6) 0.069(6) 0.031(5)
C33 0.070(15) 0.22(4) 0.13(3) 0.01(3) 0.010(14) 0.06(2)
C34 0.055(11) 0.18(2) 0.120(11) 0.012(14) 0.003(9) 0.038(14)
C35 0.054(19) 0.23(3) 0.085(18) 0.01(2) -0.031(15) 0.00(2)
C36 0.06(2) 0.18(2) 0.16(3) -0.03(2) 0.00(2) 0.018(17)
C37 0.190(10) 0.114(6) 0.159(9) 0.014(6) 0.067(8) 0.006(7)
C38 0.201(11) 0.139(8) 0.208(12) 0.023(8) 0.092(9) -0.009(8)
C39 0.160(9) 0.152(8) 0.184(10) 0.053(7) 0.088(8) 0.010(7)
C40 0.188(10) 0.167(8) 0.132(7) 0.023(7) 0.084(7) -0.014(8)
C41 0.147(15) 0.170(11) 0.146(15) 0.034(13) 0.069(12) -0.001(12)
C42 0.217(17) 0.162(12) 0.141(17) 0.033(14) 0.056(14) -0.024(14)
C43A 0.240(16) 0.141(14) 0.134(19) 0.030(14) 0.038(15) 0.010(13)
C44 0.192(17) 0.133(11) 0.127(19) 0.026(11) 0.044(14) 0.044(11)
C11A 0.10(2) 0.13(2) 0.13(3) -0.031(18) 0.03(2) 0.014(18)
C13A 0.124(19) 0.14(3) 0.10(2) -0.03(2) 0.018(15) 0.04(2)
C14A 0.12(3) 0.13(2) 0.11(3) -0.008(17) 0.05(2) 0.04(2)
C33A 0.058(6) 0.25(3) 0.164(13) 0.001(17) 0.010(7) 0.016(11)
C34A 0.052(6) 0.196(14) 0.117(7) 0.006(8) 0.001(6) 0.016(9)
C35A 0.076(11) 0.23(2) 0.102(8) -0.006(10) -0.004(8) 0.012(12)
C36A 0.079(12) 0.187(14) 0.189(15) -0.028(12) -0.001(13) -0.020(11)
C41A 0.196(19) 0.156(11) 0.132(12) 0.009(10) 0.080(13) 0.000(14)
C42A 0.213(18) 0.167(12) 0.130(13) 0.031(10) 0.061(13) 0.010(15)
C43 0.248(17) 0.127(10) 0.123(15) 0.016(10) 0.030(13) 0.011(13)
C44A 0.220(19) 0.126(9) 0.095(14) 0.001(9) 0.019(13) 0.027(12)

loop_
_atom_type_symbol
_atom_type_description
_atom_type_scat_dispersion_real
_atom_type_scat_dispersion_imag
_atom_type_scat_source
C C 0.0033 0.0016 'International Tables Vol C Tables 4.2.6.8 and 6.1.1.4'
H H 0.0000 0.0000 'International Tables Vol C Tables 4.2.6.8 and 6.1.1.4'
F F 0.0171 0.0103 'International Tables Vol C Tables 4.2.6.8 and 6.1.1.4'
In In -0.7276 1.3100 'International Tables Vol C Tables 4.2.6.8 and 6.1.1.4'
N N 0.0061 0.0033 'International Tables Vol C Tables 4.2.6.8 and 6.1.1.4'
O O 0.0106 0.0060 'International Tables Vol C Tables 4.2.6.8 and 6.1.1.4'
Sb Sb -0.5866 1.5461 'International Tables Vol C Tables 4.2.6.8 and 6.1.1.4'

loop_
_geom_angle_atom_site_label_1
_geom_angle_atom_site_label_2
_geom_angle_atom_site_label_3
_geom_angle
F1 Sb1 F2 91.7(5)
F1 Sb1 F3 89.6(5)
F1 Sb1 F4 173.8(5)
F1 Sb1 F5 88.8(4)
F1 Sb1 F6 97.2(5)
F2 Sb1 F3 90.6(5)
F2 Sb1 F4 85.7(5)
F3 Sb1 F4 84.9(4)
F5 Sb1 F2 174.4(6)
F5 Sb1 F3 83.8(5)
F5 Sb1 F4 93.2(4)
F5 Sb1 F6 101.7(6)
F6 Sb1 F2 83.8(6)
F6 Sb1 F3 171.3(5)
F6 Sb1 F4 88.1(4)
O1 In1 O2 105.63(19)
O1 In1 O3 89.0(2)
O1 In1 O4 88.0(2)
O1 In1 N1 87.9(2)
O1 In1 N2 165.5(2)
O2 In1 O3 89.1(2)
O2 In1 O4 89.9(2)
O2 In1 N1 166.23(18)
O2 In1 N2 88.5(2)
O4 In1 O3 176.5(2)
N1 In1 O3 88.8(2)
N1 In1 O4 93.0(2)
N1 In1 N2 78.1(2)
N2 In1 O3 94.6(2)
N2 In1 O4 88.7(2)
C28 O1 In1 129.8(4)
C10 O2 In1 130.3(4)
C41 O3 In1 122.4(12)
C41 O3 C44 111.2(19)
C44 O3 In1 126.4(16)
C41A O3 In1 126.4(12)
C44A O3 In1 122.2(16)
C44A O3 C41A 110.3(19)
C37 O4 In1 125.2(6)
C37 O4 C40 110.0(8)
C40 O4 In1 124.6(6)
C20 N1 In1 111.8(4)
C22 N1 In1 124.1(5)
C22 N1 C20 123.8(6)
C15 N2 In1 111.5(4)
C21 N2 In1 123.6(5)
C21 N2 C15 124.5(6)
H1A C1 H1B 109.5
H1A C1 H1C 109.5
H1B C1 H1C 109.5
C2 C1 H1A 109.5
C2 C1 H1B 109.5
C2 C1 H1C 109.5
C3 C2 C1 107.1(7)
C4 C2 C1 105.8(8)
C4 C2 C3 109.2(8)
C4 C2 C5 112.3(7)
C5 C2 C1 111.9(7)
C5 C2 C3 110.3(7)
C2 C3 H3A 109.5
C2 C3 H3B 109.5
C2 C3 H3C 109.5
H3A C3 H3B 109.5
H3A C3 H3C 109.5
H3B C3 H3C 109.5
C2 C4 H4A 109.5
C2 C4 H4B 109.5
C2 C4 H4C 109.5
H4A C4 H4B 109.5
H4A C4 H4C 109.5
H4B C4 H4C 109.5
C6 C5 C2 121.1(7)
C6 C5 C10 117.9(6)
C10 C5 C2 121.0(7)
C5 C6 H6 117.9
C5 C6 C7 124.2(7)
C7 C6 H6 117.9
C6 C7 C12 122.6(7)
C8 C7 C6 116.5(7)
C8 C7 C12 121.0(7)
C7 C8 H8 118.6
C7 C8 C9 122.8(7)
C9 C8 H8 118.6
C8 C9 C10 118.9(6)
C8 C9 C21 114.2(6)
C10 C9 C21 126.9(6)
O2 C10 C5 117.8(6)
O2 C10 C9 122.6(6)
C5 C10 C9 119.6(7)
H11A C11 H11B 109.5
H11A C11 H11C 109.5
H11B C11 H11C 109.5
C12 C11 H11A 109.5
C12 C11 H11B 109.5
C12 C11 H11C 109.5
C7 C12 C11A 112(2)
C7 C12 C14A 106.1(16)
C11 C12 C7 111.8(8)
C11 C12 C14 107.8(9)
C13 C12 C7 109.1(8)
C13 C12 C11 109.4(9)
C13 C12 C14 109.1(9)
C14 C12 C7 109.7(7)
C11A C12 C14A 107.8(13)
C13A C12 C7 114.3(18)
C13A C12 C11A 108.6(13)
C13A C12 C14A 108.2(13)
C12 C13 H13A 109.5
C12 C13 H13B 109.5
C12 C13 H13C 109.5
H13A C13 H13B 109.5
H13A C13 H13C 109.5
H13B C13 H13C 109.5
C12 C14 H14A 109.5
C12 C14 H14B 109.5
C12 C14 H14C 109.5
H14A C14 H14B 109.5
H14A C14 H14C 109.5
H14B C14 H14C 109.5
N2 C15 H15 103.8
N2 C15 C16 116.5(6)
C16 C15 H15 103.8
C20 C15 N2 114.0(7)
C20 C15 H15 103.8
C20 C15 C16 113.0(7)
C15 C16 H16A 109.2
C15 C16 H16B 109.2
C15 C16 C17 112.0(6)
H16A C16 H16B 107.9
C17 C16 H16A 109.2
C17 C16 H16B 109.2
C16 C17 H17A 108.7
C16 C17 H17B 108.7
H17A C17 H17B 107.6
C18 C17 C16 114.4(8)
C18 C17 H17A 108.7
C18 C17 H17B 108.7
C17 C18 H18A 108.7
C17 C18 H18B 108.7
C17 C18 C19 114.3(8)
H18A C18 H18B 107.6
C19 C18 H18A 108.7
C19 C18 H18B 108.7
C18 C19 H19A 109.6
C18 C19 H19B 109.6
H19A C19 H19B 108.1
C20 C19 C18 110.1(6)
C20 C19 H19A 109.6
C20 C19 H19B 109.6
N1 C20 H20 104.7
C15 C20 N1 110.2(7)
C15 C20 C19 116.8(7)
C15 C20 H20 104.7
C19 C20 N1 114.3(6)
C19 C20 H20 104.7
N2 C21 C9 127.9(6)
N2 C21 H21 116.1
C9 C21 H21 116.1
N1 C22 H22 116.2
N1 C22 C23 127.6(7)
C23 C22 H22 116.2
C24 C23 C22 113.9(7)
C24 C23 C28 121.1(6)
C28 C23 C22 125.0(7)
C23 C24 H24 119.0
C25 C24 C23 121.9(8)
C25 C24 H24 119.0
C24 C25 C30 122.8(8)
C26 C25 C24 115.1(7)
C26 C25 C30 122.1(7)
C25 C26 H26 116.4
C25 C26 C27 127.2(7)
C27 C26 H26 116.4
C26 C27 C28 116.0(8)
C26 C27 C34 115.8(16)
C26 C27 C34A 125.9(8)
C28 C27 C34 125.5(16)
C28 C27 C34A 118.0(9)
O1 C28 C23 124.5(6)
O1 C28 C27 117.0(7)
C23 C28 C27 118.5(7)
H29A C29 H29B 109.5
H29A C29 H29C 109.5
H29B C29 H29C 109.5
C30 C29 H29A 109.5
C30 C29 H29B 109.5
C30 C29 H29C 109.5
C25 C30 C31 109.0(8)
C25 C30 C32 107.7(7)
C29 C30 C25 113.8(7)
C29 C30 C31 110.4(9)
C29 C30 C32 109.9(9)
C32 C30 C31 105.8(7)
C30 C31 H31A 109.5
C30 C31 H31B 109.5
C30 C31 H31C 109.5
H31A C31 H31B 109.5
H31A C31 H31C 109.5
H31B C31 H31C 109.5
C30 C32 H32A 109.5
C30 C32 H32B 109.5
C30 C32 H32C 109.5
H32A C32 H32B 109.5
H32A C32 H32C 109.5
H32B C32 H32C 109.5
H33A C33 H33B 109.5
H33A C33 H33C 109.5
H33B C33 H33C 109.5
C34 C33 H33A 109.5
C34 C33 H33B 109.5
C34 C33 H33C 109.5
C33 C34 C27 113(3)
C35 C34 C27 103(3)
C35 C34 C33 106(4)
C35 C34 C36 127(5)
C36 C34 C27 97(3)
C36 C34 C33 111(3)
C34 C35 H35A 109.5
C34 C35 H35B 109.5
C34 C35 H35C 109.5
H35A C35 H35B 109.5
H35A C35 H35C 109.5
H35B C35 H35C 109.5
C34 C36 H36A 109.5
C34 C36 H36B 109.5
C34 C36 H36C 109.5
H36A C36 H36B 109.5
H36A C36 H36C 109.5
H36B C36 H36C 109.5
O4 C37 H37A 109.9
O4 C37 H37B 109.9
O4 C37 C38 108.7(9)
H37A C37 H37B 108.3
C38 C37 H37A 109.9
C38 C37 H37B 109.9
C37 C38 H38A 110.8
C37 C38 H38B 110.8
H38A C38 H38B 108.9
C39 C38 C37 104.5(10)
C39 C38 H38A 110.8
C39 C38 H38B 110.8
C38 C39 H39A 110.8
C38 C39 H39B 110.8
C38 C39 C40 104.7(9)
H39A C39 H39B 108.9
C40 C39 H39A 110.8
C40 C39 H39B 110.8
O4 C40 C39 106.1(9)
O4 C40 H40A 110.5
O4 C40 H40B 110.5
C39 C40 H40A 110.5
C39 C40 H40B 110.5
H40A C40 H40B 108.7
O3 C41 H41A 111.3
O3 C41 H41B 111.3
O3 C41 C42 102.2(19)
H41A C41 H41B 109.2
C42 C41 H41A 111.3
C42 C41 H41B 111.3
C41 C42 H42A 110.0
C41 C42 H42B 110.0
C41 C42 C43A 108(3)
H42A C42 H42B 108.4
C43A C42 H42A 110.0
C43A C42 H42B 110.0
C42 C43A H43A 112.1
C42 C43A H43B 112.1
C42 C43A C44 98(3)
H43A C43A H43B 109.7
C44 C43A H43A 112.1
C44 C43A H43B 112.1
O3 C44 C43A 108(3)
O3 C44 H44A 110.1
O3 C44 H44B 110.1
C43A C44 H44A 110.1
C43A C44 H44B 110.1
H44A C44 H44B 108.4
C12 C11A H11D 109.5
C12 C11A H11E 109.5
C12 C11A H11F 109.5
H11D C11A H11E 109.5
H11D C11A H11F 109.5
H11E C11A H11F 109.5
C12 C13A H13D 109.5
C12 C13A H13E 109.5
C12 C13A H13F 109.5
H13D C13A H13E 109.5
H13D C13A H13F 109.5
H13E C13A H13F 109.5
C12 C14A H14D 109.5
C12 C14A H14E 109.5
C12 C14A H14F 109.5
H14D C14A H14E 109.5
H14D C14A H14F 109.5
H14E C14A H14F 109.5
H33D C33A H33E 109.5
H33D C33A H33F 109.5
H33E C33A H33F 109.5
C34A C33A H33D 109.5
C34A C33A H33E 109.5
C34A C33A H33F 109.5
C33A C34A C27 109.5(12)
C33A C34A C36A 107.1(12)
C35A C34A C27 112.6(12)
C35A C34A C33A 105.8(13)
C35A C34A C36A 109.5(15)
C36A C34A C27 112.1(12)
C34A C35A H35D 109.5
C34A C35A H35E 109.5
C34A C35A H35F 109.5
H35D C35A H35E 109.5
H35D C35A H35F 109.5
H35E C35A H35F 109.5
C34A C36A H36D 109.5
C34A C36A H36E 109.5
C34A C36A H36F 109.5
H36D C36A H36E 109.5
H36D C36A H36F 109.5
H36E C36A H36F 109.5
O3 C41A H41C 109.4
O3 C41A H41D 109.4
O3 C41A C42A 111.3(17)
H41C C41A H41D 108.0
C42A C41A H41C 109.4
C42A C41A H41D 109.4
C41A C42A H42C 111.4
C41A C42A H42D 111.4
C41A C42A C43 102(2)
H42C C42A H42D 109.3
C43 C42A H42C 111.4
C43 C42A H42D 111.4
C42A C43 H43C 109.4
C42A C43 H43D 109.4
C42A C43 C44A 111(3)
H43C C43 H43D 108.0
C44A C43 H43C 109.4
C44A C43 H43D 109.4
O3 C44A C43 105(2)
O3 C44A H44C 110.7
O3 C44A H44D 110.7
C43 C44A H44C 110.7
C43 C44A H44D 110.7
H44C C44A H44D 108.8

loop_
_geom_bond_atom_site_label_1
_geom_bond_atom_site_label_2
_geom_bond_distance
Sb1 F1 1.793(6)
Sb1 F2 1.815(6)
Sb1 F3 1.826(6)
Sb1 F4 1.830(5)
Sb1 F5 1.799(6)
Sb1 F6 1.812(7)
In1 O1 2.041(5)
In1 O2 2.046(5)
In1 O3 2.287(6)
In1 O4 2.287(5)
In1 N1 2.173(6)
In1 N2 2.179(5)
O1 C28 1.292(8)
O2 C10 1.335(8)
O3 C41 1.411(11)
O3 C44 1.411(11)
O3 C41A 1.414(11)
O3 C44A 1.411(11)
O4 C37 1.382(11)
O4 C40 1.422(9)
N1 C20 1.508(8)
N1 C22 1.276(8)
N2 C15 1.465(9)
N2 C21 1.275(8)
C1 H1A 0.9800
C1 H1B 0.9800
C1 H1C 0.9800
C1 C2 1.565(11)
C2 C3 1.528(11)
C2 C4 1.516(12)
C2 C5 1.518(10)
C3 H3A 0.9800
C3 H3B 0.9800
C3 H3C 0.9800
C4 H4A 0.9800
C4 H4B 0.9800
C4 H4C 0.9800
C5 C6 1.382(10)
C5 C10 1.402(9)
C6 H6 0.9500
C6 C7 1.389(10)
C7 C8 1.369(9)
C7 C12 1.543(11)
C8 H8 0.9500
C8 C9 1.397(9)
C9 C10 1.410(9)
C9 C21 1.448(9)
C11 H11A 0.9800
C11 H11B 0.9800
C11 H11C 0.9800
C11 C12 1.537(10)
C12 C13 1.532(11)
C12 C14 1.541(11)
C12 C11A 1.548(17)
C12 C13A 1.537(16)
C12 C14A 1.552(17)
C13 H13A 0.9800
C13 H13B 0.9800
C13 H13C 0.9800
C14 H14A 0.9800
C14 H14B 0.9800
C14 H14C 0.9800
C15 H15 1.0000
C15 C16 1.503(9)
C15 C20 1.431(11)
C16 H16A 0.9900
C16 H16B 0.9900
C16 C17 1.510(10)
C17 H17A 0.9900
C17 H17B 0.9900
C17 C18 1.407(12)
C18 H18A 0.9900
C18 H18B 0.9900
C18 C19 1.520(10)
C19 H19A 0.9900
C19 H19B 0.9900
C19 C20 1.495(10)
C20 H20 1.0000
C21 H21 0.9500
C22 H22 0.9500
C22 C23 1.440(9)
C23 C24 1.404(10)
C23 C28 1.422(10)
C24 H24 0.9500
C24 C25 1.388(9)
C25 C26 1.387(11)
C25 C30 1.532(11)
C26 H26 0.9500
C26 C27 1.406(11)
C27 C28 1.424(9)
C27 C34 1.552(16)
C27 C34A 1.554(14)
C29 H29A 0.9800
C29 H29B 0.9800
C29 H29C 0.9800
C29 C30 1.489(12)
C30 C31 1.545(11)
C30 C32 1.541(11)
C31 H31A 0.9800
C31 H31B 0.9800
C31 H31C 0.9800
C32 H32A 0.9800
C32 H32B 0.9800
C32 H32C 0.9800
C33 H33A 0.9800
C33 H33B 0.9800
C33 H33C 0.9800
C33 C34 1.545(11)
C34 C35 1.542(11)
C34 C36 1.544(11)
C35 H35A 0.9800
C35 H35B 0.9800
C35 H35C 0.9800
C36 H36A 0.9800
C36 H36B 0.9800
C36 H36C 0.9800
C37 H37A 0.9900
C37 H37B 0.9900
C37 C38 1.486(14)
C38 H38A 0.9900
C38 H38B 0.9900
C38 C39 1.470(14)
C39 H39A 0.9900
C39 H39B 0.9900
C39 C40 1.494(14)
C40 H40A 0.9900
C40 H40B 0.9900
C41 H41A 0.9900
C41 H41B 0.9900
C41 C42 1.480(12)
C42 H42A 0.9900
C42 H42B 0.9900
C42 C43A 1.482(12)
C43A H43A 0.9900
C43A H43B 0.9900
C43A C44 1.482(12)
C44 H44A 0.9900
C44 H44B 0.9900
C11A H11D 0.9800
C11A H11E 0.9800
C11A H11F 0.9800
C13A H13D 0.9800
C13A H13E 0.9800
C13A H13F 0.9800
C14A H14D 0.9800
C14A H14E 0.9800
C14A H14F 0.9800
C33A H33D 0.9800
C33A H33E 0.9800
C33A H33F 0.9800
C33A C34A 1.547(9)
C34A C35A 1.537(9)
C34A C36A 1.548(10)
C35A H35D 0.9800
C35A H35E 0.9800
C35A H35F 0.9800
C36A H36D 0.9800
C36A H36E 0.9800
C36A H36F 0.9800
C41A H41C 0.9900
C41A H41D 0.9900
C41A C42A 1.479(12)
C42A H42C 0.9900
C42A H42D 0.9900
C42A C43 1.482(12)
C43 H43C 0.9900
C43 H43D 0.9900
C43 C44A 1.482(12)
C44A H44C 0.9900
C44A H44D 0.9900

loop_
_geom_torsion_atom_site_label_1
_geom_torsion_atom_site_label_2
_geom_torsion_atom_site_label_3
_geom_torsion_atom_site_label_4
_geom_torsion
In1 O1 C28 C23 -12.7(12)
In1 O1 C28 C27 167.9(5)
In1 O2 C10 C5 177.8(5)
In1 O2 C10 C9 -4.0(10)
In1 O3 C41 C42 174(2)
In1 O3 C44 C43A 164(2)
In1 O3 C41A C42A -162.6(19)
In1 O3 C44A C43 166.9(17)
In1 O4 C37 C38 177.4(7)
In1 O4 C40 C39 -162.4(7)
In1 N1 C20 C15 33.2(9)
In1 N1 C20 C19 167.1(6)
In1 N1 C22 C23 -4.2(12)
In1 N2 C15 C16 166.7(7)
In1 N2 C15 C20 32.3(9)
In1 N2 C21 C9 -3.6(11)
O3 C41 C42 C43A 28(4)
O3 C41A C42A C43 -6(4)
O4 C37 C38 C39 -15.8(15)
N1 C22 C23 C24 -174.7(8)
N1 C22 C23 C28 5.1(13)
N2 C15 C16 C17 178.7(9)
N2 C15 C20 N1 -43.3(10)
N2 C15 C20 C19 -175.9(7)
C1 C2 C5 C6 0.9(12)
C1 C2 C5 C10 -178.6(8)
C2 C5 C6 C7 178.8(8)
C2 C5 C10 O2 -0.3(11)
C2 C5 C10 C9 -178.6(7)
C3 C2 C5 C6 -118.2(9)
C3 C2 C5 C10 62.3(10)
C4 C2 C5 C6 119.7(9)
C4 C2 C5 C10 -59.8(10)
C5 C6 C7 C8 0.1(12)
C5 C6 C7 C12 -180.0(7)
C6 C5 C10 O2 -179.9(7)
C6 C5 C10 C9 1.8(11)
C6 C7 C8 C9 1.3(12)
C6 C7 C12 C11 -4.6(13)
C6 C7 C12 C13 116.5(10)
C6 C7 C12 C14 -124.1(10)
C6 C7 C12 C11A 43(2)
C6 C7 C12 C13A 166(2)
C6 C7 C12 C14A -75(2)
C7 C8 C9 C10 -1.1(11)
C7 C8 C9 C21 -179.9(7)
C8 C7 C12 C11 175.3(10)
C8 C7 C12 C13 -63.6(11)
C8 C7 C12 C14 55.8(12)
C8 C7 C12 C11A -137(2)
C8 C7 C12 C13A -14(2)
C8 C7 C12 C14A 105(2)
C8 C9 C10 O2 -178.7(7)
C8 C9 C10 C5 -0.5(11)
C8 C9 C21 N2 -177.1(8)
C10 C5 C6 C7 -1.7(12)
C10 C9 C21 N2 4.3(13)
C12 C7 C8 C9 -178.6(7)
C15 N2 C21 C9 -176.0(8)
C15 C16 C17 C18 49.5(14)
C16 C15 C20 N1 -179.3(7)
C16 C15 C20 C19 48.1(11)
C16 C17 C18 C19 -51.4(14)
C17 C18 C19 C20 48.7(13)
C18 C19 C20 N1 -178.4(8)
C18 C19 C20 C15 -47.6(11)
C20 N1 C22 C23 -177.2(8)
C20 C15 C16 C17 -46.5(12)
C21 N2 C15 C16 -20.0(13)
C21 N2 C15 C20 -154.4(8)
C21 C9 C10 O2 -0.1(12)
C21 C9 C10 C5 178.1(7)
C22 N1 C20 C15 -153.0(8)
C22 N1 C20 C19 -19.1(12)
C22 C23 C24 C25 178.7(7)
C22 C23 C28 O1 3.9(13)
C22 C23 C28 C27 -176.8(7)
C23 C24 C25 C26 0.1(11)
C23 C24 C25 C30 177.3(7)
C24 C23 C28 O1 -176.3(7)
C24 C23 C28 C27 3.0(11)
C24 C25 C26 C27 -1.2(12)
C24 C25 C30 C29 8.5(12)
C24 C25 C30 C31 132.2(8)
C24 C25 C30 C32 -113.5(9)
C25 C26 C27 C28 3.1(13)
C25 C26 C27 C34 166(2)
C25 C26 C27 C34A -173.5(13)
C26 C25 C30 C29 -174.5(9)
C26 C25 C30 C31 -50.9(11)
C26 C25 C30 C32 63.5(10)
C26 C27 C28 O1 175.6(7)
C26 C27 C28 C23 -3.8(11)
C26 C27 C34 C33 2(4)
C26 C27 C34 C35 -112(3)
C26 C27 C34 C36 118(3)
C26 C27 C34A C33A 1.0(16)
C26 C27 C34A C35A -116.3(12)
C26 C27 C34A C36A 119.7(13)
C28 C23 C24 C25 -1.1(12)
C28 C27 C34 C33 163(3)
C28 C27 C34 C35 49(4)
C28 C27 C34 C36 -81(4)
C28 C27 C34A C33A -175.6(12)
C28 C27 C34A C35A 67.1(16)
C28 C27 C34A C36A -56.9(15)
C30 C25 C26 C27 -178.4(8)
C34 C27 C28 O1 15(3)
C34 C27 C28 C23 -164(2)
C37 O4 C40 C39 13.9(12)
C37 C38 C39 C40 23.3(15)
C38 C39 C40 O4 -23.2(14)
C40 O4 C37 C38 1.1(13)
C41 O3 C44 C43A -13(3)
C41 C42 C43A C44 -34(5)
C42 C43A C44 O3 29(4)
C44 O3 C41 C42 -8(3)
C34A C27 C28 O1 -7.5(14)
C34A C27 C28 C23 173.1(11)
C41A O3 C44A C43 -2(3)
C41A C42A C43 C44A 5(4)
C42A C43 C44A O3 -3(4)
C44A O3 C41A C42A 5(3)

loop_
_platon_squeeze_void_nr
_platon_squeeze_void_average_x
_platon_squeeze_void_average_y
_platon_squeeze_void_average_z
_platon_squeeze_void_volume
_platon_squeeze_void_count_electrons
_platon_squeeze_void_content
1 0.000 0.450 0.250 552 156 ' '
2 0.000 0.550 0.750 553 156 ' '
3 0.500 0.950 0.250 552 156 ' '
4 0.500 0.050 0.750 553 156 ' '
